data_4335675
loop_
_publ_author_name
'Shahana Chatterjee'
'Patrick J. Carroll'
'Larry G. Sneddon'

_publ_section_title
;
 Iridium and Ruthenium Catalyzed Syntheses, Hydroborations, and Metathesis
 Reactions of Alkenyl-Decaboranes
;
_journal_name_full 'Inorganic Chemistry'
_journal_page_first 9119
_journal_page_last 9130
_journal_paper_doi 10.1021/ic401356u
_journal_volume 52
_journal_year 2013
_chemical_formula_sum 'C14 H58 B20 Si2'
_chemical_formula_weight 498.98
_space_group_IT_number 15
_symmetry_cell_setting monoclinic
_symmetry_Int_Tables_number 15
_symmetry_space_group_name_Hall '-C 2yc'
_symmetry_space_group_name_H-M 'C 1 2/c 1'
_atom_sites_solution_hydrogens geom
_atom_sites_solution_primary direct
_audit_creation_method SHELXL-97
_cell_angle_alpha 90.00
_cell_angle_beta 99.024(3)
_cell_angle_gamma 90.00
_cell_formula_units_Z 4
_cell_length_a 52.156(5)
_cell_length_b 6.4205(6)
_cell_length_c 10.4066(10)
_cell_measurement_temperature 143(1)
_cell_volume 3441.7(6)
_computing_data_collection 'Bruker APEX2'
_computing_data_reduction 'Bruker SAINT'
_computing_structure_refinement 'SHELXL-97 (Sheldrick, 2008)'
_computing_structure_solution 'SHELXS-97 (Sheldrick, 2008)'
_diffrn_ambient_temperature 143(1)
_diffrn_measured_fraction_theta_full 0.994
_diffrn_measured_fraction_theta_max 0.994
_diffrn_measurement_device 'CCD Area Detector'
_diffrn_measurement_device_type 'Bruker APEXII'
_diffrn_measurement_method 'phi and omega scans'
_diffrn_radiation_monochromator graphite
_diffrn_radiation_source 'sealed tube'
_diffrn_radiation_type MoK\a
_diffrn_radiation_wavelength 0.71073
_diffrn_reflns_av_R_equivalents 0.0541
_diffrn_reflns_av_sigmaI/netI 0.0276
_diffrn_reflns_limit_h_max 61
_diffrn_reflns_limit_h_min -62
_diffrn_reflns_limit_k_max 7
_diffrn_reflns_limit_k_min -7
_diffrn_reflns_limit_l_max 12
_diffrn_reflns_limit_l_min -10
_diffrn_reflns_number 28200
_diffrn_reflns_theta_full 25.14
_diffrn_reflns_theta_max 25.14
_diffrn_reflns_theta_min 1.58
_exptl_absorpt_coefficient_mu 0.110
_exptl_absorpt_correction_T_max 0.7452
_exptl_absorpt_correction_T_min 0.4658
_exptl_absorpt_correction_type multi-scan
_exptl_absorpt_process_details '(SADABS; Sheldrick, 2007)'
_exptl_crystal_density_diffrn 0.963
_exptl_crystal_F_000 1080
_exptl_crystal_size_max 0.42
_exptl_crystal_size_mid 0.12
_exptl_crystal_size_min 0.04
_refine_diff_density_max 0.471
_refine_diff_density_min -0.238
_refine_diff_density_rms 0.053
_refine_ls_extinction_method none
_refine_ls_goodness_of_fit_ref 1.252
_refine_ls_hydrogen_treatment mixed
_refine_ls_matrix_type full
_refine_ls_number_parameters 215
_refine_ls_number_reflns 3073
_refine_ls_number_restraints 0
_refine_ls_restrained_S_all 1.252
_refine_ls_R_factor_all 0.0721
_refine_ls_R_factor_gt 0.0649
_refine_ls_shift/su_max 0.001
_refine_ls_shift/su_mean 0.000
_refine_ls_structure_factor_coef Fsqd
_refine_ls_weighting_details 'calc w=1/[\s^2^(Fo^2^)+(0.0506P)^2^+8.2832P] where P=(Fo^2^+2Fc^2^)/3'
_refine_ls_weighting_scheme calc
_refine_ls_wR_factor_gt 0.1647
_refine_ls_wR_factor_ref 0.1682
_reflns_number_gt 2693
_reflns_number_total 3073
_reflns_threshold_expression >2sigma(I)
_cod_data_source_file ic401356u_si_002_5.cif
_cod_data_source_block UP3391-CMPD18
_cod_original_sg_symbol_H-M 'C 2/c '
_cod_database_code 4335675

loop_
_symmetry_equiv_pos_as_xyz
'x, y, z'
'-x, y, -z+1/2'
'x+1/2, y+1/2, z'
'-x+1/2, y+1/2, -z+1/2'
'-x, -y, -z'
'x, -y, z-1/2'
'-x+1/2, -y+1/2, -z'
'x+1/2, -y+1/2, z-1/2'

loop_
_atom_site_label
_atom_site_type_symbol
_atom_site_fract_x
_atom_site_fract_y
_atom_site_fract_z
_atom_site_U_iso_or_equiv
_atom_site_adp_type
_atom_site_occupancy
_atom_site_symmetry_multiplicity
_atom_site_calc_flag
_atom_site_refinement_flags
B1 B 0.42925(6) 0.9135(4) 0.5992(3) 0.0248(6) Uani 1 1 d .
B2 B 0.40001(5) 0.7660(4) 0.5841(3) 0.0231(6) Uani 1 1 d .
B3 B 0.42897(5) 0.6725(4) 0.6805(3) 0.0206(6) Uani 1 1 d .
B4 B 0.45829(5) 0.7647(4) 0.6339(3) 0.0231(6) Uani 1 1 d .
B5 B 0.41022(6) 0.8866(5) 0.4459(3) 0.0267(7) Uani 1 1 d .
B6 B 0.39376(5) 0.6391(5) 0.4357(3) 0.0237(6) Uani 1 1 d .
B7 B 0.40980(5) 0.5002(4) 0.5768(3) 0.0218(6) Uani 1 1 d .
B8 B 0.44850(5) 0.4995(4) 0.6099(3) 0.0223(6) Uani 1 1 d .
B9 B 0.46516(5) 0.6361(5) 0.4964(3) 0.0238(6) Uani 1 1 d .
B10 B 0.44884(6) 0.8850(5) 0.4777(3) 0.0266(7) Uani 1 1 d .
C11 C 0.49185(5) 0.5763(4) 0.4535(3) 0.0266(6) Uani 1 1 d .
H11a H 0.4885 0.5144 0.3674 0.035 Uiso 1 1 calc R
H11b H 0.5019 0.7023 0.4476 0.035 Uiso 1 1 calc R
C12 C 0.36759(5) 0.5781(4) 0.3465(3) 0.0288(6) Uani 1 1 d .
H12a H 0.3584 0.7047 0.3168 0.038 Uiso 1 1 calc R
H12b H 0.3716 0.5056 0.2704 0.038 Uiso 1 1 calc R
C13 C 0.34962(5) 0.4400(4) 0.4137(3) 0.0295(6) Uani 1 1 d .
H13a H 0.3589 0.3148 0.4456 0.039 Uiso 1 1 calc R
H13b H 0.3450 0.5140 0.4881 0.039 Uiso 1 1 calc R
C14 C 0.32475(5) 0.3786(5) 0.3226(3) 0.0354(7) Uani 1 1 d .
H14a H 0.3295 0.3004 0.2502 0.047 Uiso 1 1 calc R
H14b H 0.3161 0.5046 0.2875 0.047 Uiso 1 1 calc R
Si1 Si 0.301186(15) 0.21951(13) 0.39973(9) 0.0354(3) Uani 1 1 d .
C15 C 0.28428(6) 0.3937(5) 0.5023(3) 0.0423(8) Uani 1 1 d .
H15a H 0.2739 0.4927 0.4479 0.063 Uiso 1 1 calc R
H15b H 0.2969 0.4662 0.5633 0.063 Uiso 1 1 calc R
H15c H 0.2733 0.3120 0.5487 0.063 Uiso 1 1 calc R
C16 C 0.27655(7) 0.1003(6) 0.2723(4) 0.0598(11) Uani 1 1 d .
H16a H 0.2629 0.0403 0.3122 0.090 Uiso 1 1 calc R
H16b H 0.2846 -0.0064 0.2277 0.090 Uiso 1 1 calc R
H16c H 0.2695 0.2054 0.2112 0.090 Uiso 1 1 calc R
C17 C 0.31931(7) 0.0112(6) 0.5023(4) 0.0626(11) Uani 1 1 d .
H17a H 0.3301 0.0737 0.5754 0.094 Uiso 1 1 calc R
H17b H 0.3300 -0.0650 0.4513 0.094 Uiso 1 1 calc R
H17c H 0.3072 -0.0821 0.5327 0.094 Uiso 1 1 calc R
H1 H 0.4291(5) 1.066(5) 0.643(3) 0.030(7) Uiso 1 1 d .
H2 H 0.3839(5) 0.815(4) 0.629(3) 0.031(7) Uiso 1 1 d .
H3 H 0.4283(4) 0.651(4) 0.780(2) 0.016(6) Uiso 1 1 d .
H4 H 0.4734(5) 0.819(4) 0.703(3) 0.025(7) Uiso 1 1 d .
H5 H 0.4011(5) 1.017(4) 0.392(3) 0.026(7) Uiso 1 1 d .
H7 H 0.4004(5) 0.367(4) 0.614(3) 0.026(7) Uiso 1 1 d .
H8 H 0.4575(5) 0.378(5) 0.661(3) 0.027(7) Uiso 1 1 d .
H10 H 0.4582(6) 1.005(5) 0.438(3) 0.035(8) Uiso 1 1 d .
H89 H 0.4494(5) 0.472(4) 0.497(3) 0.024(7) Uiso 1 1 d .
H910 H 0.4507(6) 0.731(5) 0.409(3) 0.040(8) Uiso 1 1 d .
H56 H 0.4087(6) 0.734(5) 0.368(3) 0.045(9) Uiso 1 1 d .
H67 H 0.4086(5) 0.479(4) 0.460(3) 0.028(7) Uiso 1 1 d .

loop_
_atom_site_aniso_label
_atom_site_aniso_U_11
_atom_site_aniso_U_22
_atom_site_aniso_U_33
_atom_site_aniso_U_23
_atom_site_aniso_U_13
_atom_site_aniso_U_12
B1 0.0259(14) 0.0126(13) 0.0364(17) -0.0001(12) 0.0064(12) 0.0004(11)
B2 0.0218(14) 0.0159(13) 0.0328(16) 0.0005(12) 0.0081(12) 0.0025(11)
B3 0.0219(14) 0.0150(13) 0.0257(15) -0.0004(11) 0.0063(11) 0.0003(11)
B4 0.0211(14) 0.0168(14) 0.0319(16) 0.0006(12) 0.0057(12) -0.0009(11)
B5 0.0245(15) 0.0202(14) 0.0359(17) 0.0064(13) 0.0064(12) 0.0012(12)
B6 0.0209(14) 0.0232(14) 0.0280(15) 0.0008(12) 0.0073(11) 0.0011(11)
B7 0.0217(14) 0.0165(13) 0.0275(15) -0.0009(11) 0.0051(11) 0.0010(11)
B8 0.0198(14) 0.0147(13) 0.0328(16) -0.0008(12) 0.0057(11) 0.0004(11)
B9 0.0211(14) 0.0213(14) 0.0288(15) 0.0013(12) 0.0033(11) -0.0006(11)
B10 0.0232(14) 0.0204(15) 0.0366(17) 0.0048(13) 0.0063(12) -0.0006(12)
C11 0.0215(13) 0.0283(14) 0.0307(14) 0.0011(12) 0.0062(10) 0.0020(11)
C12 0.0224(13) 0.0340(15) 0.0303(14) 0.0005(12) 0.0048(10) 0.0002(11)
C13 0.0254(13) 0.0312(15) 0.0313(14) -0.0016(12) 0.0027(11) -0.0030(11)
C14 0.0273(14) 0.0421(17) 0.0367(16) -0.0017(13) 0.0046(12) -0.0060(13)
Si1 0.0279(4) 0.0348(5) 0.0447(5) -0.0050(4) 0.0095(3) -0.0065(3)
C15 0.0333(15) 0.0492(19) 0.0450(18) -0.0063(15) 0.0084(13) -0.0038(14)
C16 0.0453(19) 0.070(3) 0.068(2) -0.028(2) 0.0214(17) -0.0276(18)
C17 0.055(2) 0.046(2) 0.093(3) 0.021(2) 0.031(2) 0.0087(17)

loop_
_atom_type_symbol
_atom_type_description
_atom_type_scat_dispersion_real
_atom_type_scat_dispersion_imag
_atom_type_scat_source
C C 0.0033 0.0016 'International Tables Vol C Tables 4.2.6.8 and 6.1.1.4'
H H 0.0000 0.0000 'International Tables Vol C Tables 4.2.6.8 and 6.1.1.4'
B B 0.0013 0.0007 'International Tables Vol C Tables 4.2.6.8 and 6.1.1.4'
Si Si 0.0817 0.0704 'International Tables Vol C Tables 4.2.6.8 and 6.1.1.4'

loop_
_geom_angle_atom_site_label_1
_geom_angle_atom_site_label_2
_geom_angle_atom_site_label_3
_geom_angle
_geom_angle_site_symmetry_1
B5 B1 B10 69.14(18) .
B5 B1 B3 107.7(2) .
B10 B1 B3 107.7(2) .
B5 B1 B4 118.3(2) .
B10 B1 B4 61.11(17) .
B3 B1 B4 60.18(16) .
B5 B1 B2 60.79(17) .
B10 B1 B2 117.9(2) .
B3 B1 B2 60.31(16) .
B4 B1 B2 115.0(2) .
B5 B1 H1 115.8(15) .
B10 B1 H1 116.2(15) .
B3 B1 H1 126.2(15) .
B4 B1 H1 117.5(15) .
B2 B1 H1 117.2(15) .
B6 B2 B1 111.6(2) .
B6 B2 B3 111.6(2) .
B1 B2 B3 59.40(16) .
B6 B2 B7 61.80(16) .
B1 B2 B7 105.38(19) .
B3 B2 B7 58.60(15) .
B6 B2 B5 61.60(17) .
B1 B2 B5 58.76(16) .
B3 B2 B5 105.43(19) .
B7 B2 B5 104.9(2) .
B6 B2 H2 118.4(15) .
B1 B2 H2 121.8(15) .
B3 B2 H2 120.4(15) .
B7 B2 H2 123.0(16) .
B5 B2 H2 125.4(15) .
B8 B3 B7 69.64(16) .
B8 B3 B1 107.9(2) .
B7 B3 B1 107.8(2) .
B8 B3 B4 60.85(15) .
B7 B3 B4 118.4(2) .
B1 B3 B4 60.32(16) .
B8 B3 B2 118.5(2) .
B7 B3 B2 60.85(16) .
B1 B3 B2 60.29(16) .
B4 B3 B2 115.1(2) .
B8 B3 H3 116.2(13) .
B7 B3 H3 115.0(14) .
B1 B3 H3 126.3(14) .
B4 B3 H3 118.4(13) .
B2 B3 H3 116.4(13) .
B9 B4 B3 111.3(2) .
B9 B4 B1 111.5(2) .
B3 B4 B1 59.50(16) .
B9 B4 B8 61.48(16) .
B3 B4 B8 58.71(15) .
B1 B4 B8 105.57(19) .
B9 B4 B10 61.47(17) .
B3 B4 B10 105.3(2) .
B1 B4 B10 58.78(16) .
B8 B4 B10 104.6(2) .
B9 B4 H4 120.0(15) .
B3 B4 H4 120.8(15) .
B1 B4 H4 119.2(15) .
B8 B4 H4 125.9(15) .
B10 B4 H4 123.6(15) .
B1 B5 B2 60.45(17) .
B1 B5 B6 109.7(2) .
B2 B5 B6 57.68(16) .
B1 B5 B10 55.55(16) .
B2 B5 B10 106.59(19) .
B6 B5 B10 117.8(2) .
B1 B5 H5 122.8(15) .
B2 B5 H5 126.5(14) .
B6 B5 H5 119.1(14) .
B10 B5 H5 116.4(14) .
B1 B5 H56 129.0(14) .
B2 B5 H56 100.5(15) .
B6 B5 H56 45.4(14) .
B10 B5 H56 93.6(14) .
H5 B5 H56 107(2) .
C12 B6 B2 131.9(2) .
C12 B6 B5 127.9(2) .
B2 B6 B5 60.72(17) .
C12 B6 B7 127.2(2) .
B2 B6 B7 60.60(16) .
B5 B6 B7 103.40(19) .
C12 B6 H56 109.8(14) .
B2 B6 H56 102.7(15) .
B5 B6 H56 44.6(15) .
B7 B6 H56 115.9(14) .
C12 B6 H67 111.0(12) .
B2 B6 H67 100.1(12) .
B5 B6 H67 115.1(12) .
B7 B6 H67 42.1(12) .
H56 B6 H67 95.0(18) .
B3 B7 B2 60.55(16) .
B3 B7 B6 109.7(2) .
B2 B7 B6 57.60(16) .
B3 B7 B8 55.17(14) .
B2 B7 B8 106.47(18) .
B6 B7 B8 117.97(19) .
B3 B7 H7 121.8(14) .
B2 B7 H7 126.1(14) .
B6 B7 H7 119.9(14) .
B8 B7 H7 116.0(14) .
B3 B7 H67 128.5(13) .
B2 B7 H67 100.3(13) .
B6 B7 H67 45.4(13) .
B8 B7 H67 93.6(12) .
H7 B7 H67 108.3(19) .
B3 B8 B4 60.44(15) .
B3 B8 B9 109.8(2) .
B4 B8 B9 57.97(16) .
B3 B8 B7 55.19(14) .
B4 B8 B7 106.35(18) .
B9 B8 B7 117.72(19) .
B3 B8 H8 121.5(16) .
B4 B8 H8 124.1(15) .
B9 B8 H8 118.9(15) .
B7 B8 H8 117.8(15) .
B3 B8 H89 128.5(13) .
B4 B8 H89 102.9(13) .
B9 B8 H89 48.0(13) .
B7 B8 H89 91.4(12) .
H8 B8 H89 108(2) .
C11 B9 B4 130.9(2) .
C11 B9 B8 127.3(2) .
B4 B9 B8 60.55(16) .
C11 B9 B10 127.4(2) .
B4 B9 B10 60.92(17) .
B8 B9 B10 103.55(19) .
C11 B9 H89 112.4(11) .
B4 B9 H89 99.3(11) .
B8 B9 H89 41.5(11) .
B10 B9 H89 114.7(11) .
C11 B9 H910 111.8(14) .
B4 B9 H910 101.1(14) .
B8 B9 H910 114.8(14) .
B10 B9 H910 43.1(14) .
H89 B9 H910 95.0(18) .
B1 B10 B4 60.11(16) .
B1 B10 B9 109.4(2) .
B4 B10 B9 57.62(16) .
B1 B10 B5 55.31(16) .
B4 B10 B5 106.25(19) .
B9 B10 B5 118.1(2) .
B1 B10 H10 125.0(16) .
B4 B10 H10 126.9(16) .
B9 B10 H10 117.4(16) .
B5 B10 H10 117.3(16) .
B1 B10 H910 127.5(14) .
B4 B10 H910 98.3(14) .
B9 B10 H910 43.5(14) .
B5 B10 H910 94.4(14) .
H10 B10 H910 106(2) .
B5 H56 B6 90(2) .
B6 H67 B7 92(2) .
B8 H89 B9 91(2) .
B9 H910 B10 93(2) .
C11 C11 B9 113.8(3) 5_666
C13 C12 B6 114.1(2) .
C14 C13 C12 112.6(2) .
C13 C14 Si1 115.0(2) .
C16 Si1 C15 108.65(15) .
C16 Si1 C17 110.0(2) .
C15 Si1 C17 110.16(17) .
C16 Si1 C14 110.18(15) .
C15 Si1 C14 108.68(15) .
C17 Si1 C14 109.11(15) .

loop_
_geom_bond_atom_site_label_1
_geom_bond_atom_site_label_2
_geom_bond_distance
_geom_bond_site_symmetry_2
B1 B5 1.750(4) .
B1 B10 1.755(4) .
B1 B3 1.765(4) .
B1 B4 1.780(4) .
B1 B2 1.781(4) .
B1 H1 1.08(3) .
B2 B6 1.731(4) .
B2 B3 1.781(4) .
B2 B7 1.786(4) .
B2 B5 1.787(4) .
B2 H2 1.07(3) .
B3 B8 1.746(4) .
B3 B7 1.746(4) .
B3 B4 1.777(4) .
B3 H3 1.05(2) .
B4 B9 1.737(4) .
B4 B8 1.784(4) .
B4 B10 1.797(4) .
B4 H4 1.04(3) .
B5 B6 1.802(4) .
B5 B10 1.989(4) .
B5 H5 1.08(3) .
B5 H56 1.27(3) .
B6 C12 1.575(4) .
B6 B7 1.807(4) .
B6 H56 1.28(3) .
B6 H67 1.29(3) .
B7 B8 1.994(4) .
B7 H7 1.09(3) .
B7 H67 1.21(3) .
B8 B9 1.800(4) .
B8 H8 1.02(3) .
B8 H89 1.19(3) .
B9 C11 1.575(4) .
B9 B10 1.807(4) .
B9 H89 1.34(3) .
B9 H910 1.25(3) .
B10 H10 1.03(3) .
B10 H910 1.24(3) .
C11 C11 1.536(5) 5_666
C12 C13 1.536(4) .
C13 C14 1.534(4) .
C14 Si1 1.873(3) .
Si1 C16 1.861(3) .
Si1 C15 1.861(3) .
Si1 C17 1.872(4) .
